data_1562164
loop_
_publ_author_name
'Jin, Geng Bang'
'Soderholm, L.'

_publ_section_title
;
 Solid-state syntheses and single-crystal characterizations of three
 tetravalent thorium and uranium silicates
;
_journal_name_full 'Journal of Solid State Chemistry'
_journal_page_first 405
_journal_page_last 410
_journal_paper_doi 10.1016/j.jssc.2014.10.018
_journal_volume 221
_journal_year 2015
_chemical_formula_moiety '(Ca0.5 Na0.5)2 Na U Si8 O20'
_chemical_formula_sum 'Ca Na2 O20 Si8 U'
_chemical_formula_weight 868.81
_chemical_name_common 'Calcium sodium uranium silicate'
_space_group_IT_number 124
_space_group_name_Hall '-P 4 2c'
_space_group_name_H-M_alt 'P 4/m c c'
_symmetry_cell_setting tetragonal
_symmetry_space_group_name_H-M 'P 4/m c c'
_atom_sites_solution_primary direct
_atom_sites_solution_secondary difmap
_audit_creation_method SHELXL-97
_cell_angle_alpha 90.00
_cell_angle_beta 90.00
_cell_angle_gamma 90.00
_cell_formula_units_Z 2
_cell_length_a 7.4379(16)
_cell_length_b 7.4379(16)
_cell_length_c 14.888(3)
_cell_measurement_reflns_used 2313
_cell_measurement_temperature 100(2)
_cell_measurement_theta_max 29.74
_cell_measurement_theta_min 4.75
_cell_volume 823.6(3)
_computing_cell_refinement 'Bruker APEX2'
_computing_data_collection 'Bruker APEX2'
_computing_data_reduction 'Bruker SAINT'
_computing_molecular_graphics 'CrystalMaker for Windows ver. 2.5.2 (2011)'
_computing_publication_material 'SHELXTL-97 (Sheldrick, 1997)'
_computing_structure_refinement 'SHELXL-97 (Sheldrick, 1997)'
_computing_structure_solution 'SHELXS-97 (Sheldrick, 1990)'
_diffrn_ambient_temperature 100(2)
_diffrn_measured_fraction_theta_full 0.994
_diffrn_measured_fraction_theta_max 0.994
_diffrn_measurement_device_type 'Bruker APEX-II CCD'
_diffrn_measurement_method '0.3 wide w/ exposures'
_diffrn_radiation_monochromator graphite
_diffrn_radiation_source 'fine-focus sealed tube'
_diffrn_radiation_type MoK\a
_diffrn_radiation_wavelength 0.71073
_diffrn_reflns_av_R_equivalents 0.0635
_diffrn_reflns_av_sigmaI/netI 0.0225
_diffrn_reflns_limit_h_max 10
_diffrn_reflns_limit_h_min -10
_diffrn_reflns_limit_k_max 10
_diffrn_reflns_limit_k_min -10
_diffrn_reflns_limit_l_max 21
_diffrn_reflns_limit_l_min -21
_diffrn_reflns_number 11179
_diffrn_reflns_theta_full 31.10
_diffrn_reflns_theta_max 31.10
_diffrn_reflns_theta_min 4.75
_diffrn_standards_number 0
_exptl_absorpt_coefficient_mu 10.915
_exptl_absorpt_correction_T_max 0.804
_exptl_absorpt_correction_T_min 0.583
_exptl_absorpt_correction_type multi-scan
_exptl_absorpt_process_details SADABS
_exptl_crystal_colour green
_exptl_crystal_density_diffrn 3.503
_exptl_crystal_density_method 'not measured'
_exptl_crystal_description 'irregular prism'
_exptl_crystal_F_000 812
_exptl_crystal_size_max 0.065
_exptl_crystal_size_mid 0.042
_exptl_crystal_size_min 0.020
_refine_diff_density_max 1.800
_refine_diff_density_min -1.040
_refine_diff_density_rms 0.237
_refine_ls_extinction_method none
_refine_ls_goodness_of_fit_ref 1.267
_refine_ls_matrix_type full
_refine_ls_number_parameters 41
_refine_ls_number_reflns 692
_refine_ls_number_restraints 0
_refine_ls_restrained_S_all 1.267
_refine_ls_R_factor_all 0.0388
_refine_ls_R_factor_gt 0.0292
_refine_ls_shift/su_max 0.000
_refine_ls_shift/su_mean 0.000
_refine_ls_structure_factor_coef Fsqd
_refine_ls_weighting_details
; calc 
 [1.00000+0.00000exp(0.00(sin\q/\l)^2^)]/ 
   [\s^2^(Fo^2^)+0.0000+0.0000*P+(0.0450P)^2^+0.0000sin\q/\l] 
 where P = 1.00000Fo^2^ + 0.00000Fc^2^ 
;
_refine_ls_weighting_scheme calc
_refine_ls_wR_factor_gt 0.0727
_refine_ls_wR_factor_ref 0.0793
_reflns_number_gt 567
_reflns_number_total 692
_reflns_threshold_expression >2sigma(I)
_cod_data_source_file JSSC-2015-221-405.cif
_cod_data_source_block compound3
_cod_depositor_comments
;
The following automatic conversions were performed:

data item '_exptl_crystal_density_meas' value 'not measured' was
changed to '?' -- the value is perceived as not measured.

Automatic conversion script
Id: cif_fix_values 8369 2020-08-20 11:38:08Z andrius 
;
_cod_original_cell_volume 823.7(3)
_cod_database_code 1562164

loop_
_symmetry_equiv_pos_as_xyz
'x, y, z'
'-x, -y, z'
'-y, x, z'
'y, -x, z'
'-x, y, -z+1/2'
'x, -y, -z+1/2'
'y, x, -z+1/2'
'-y, -x, -z+1/2'
'-x, -y, -z'
'x, y, -z'
'y, -x, -z'
'-y, x, -z'
'x, -y, z-1/2'
'-x, y, z-1/2'
'-y, -x, z-1/2'
'y, x, z-1/2'

loop_
_atom_site_label
_atom_site_type_symbol
_atom_site_fract_x
_atom_site_fract_y
_atom_site_fract_z
_atom_site_U_iso_or_equiv
_atom_site_adp_type
_atom_site_occupancy
_atom_site_symmetry_multiplicity
_atom_site_calc_flag
_atom_site_refinement_flags
_atom_site_disorder_assembly
_atom_site_disorder_group
Ca1 Ca 0.0000 0.5000 0.2500 0.0092(4) Uani 0.50 4 d SP . .
Na1 Na 0.0000 0.5000 0.2500 0.0092(4) Uani 0.50 4 d SP . .
Na2 Na 0.0000 0.0000 0.0000 0.0392(19) Uani 1 8 d S . .
U1 U 0.0000 0.0000 0.2500 0.00873(15) Uani 1 8 d S . .
Si1 Si 0.25672(17) 0.32905(18) 0.10533(9) 0.0122(3) Uani 1 1 d . . .
O1 O 0.1033(5) 0.2459(5) 0.1652(2) 0.0199(7) Uani 1 1 d . . .
O2 O 0.4553(5) 0.2535(5) 0.1272(3) 0.0209(8) Uani 1 1 d . . .
O3 O 0.2161(9) 0.2933(9) 0.0000 0.0293(13) Uani 1 2 d S . .

loop_
_atom_site_aniso_label
_atom_site_aniso_U_11
_atom_site_aniso_U_22
_atom_site_aniso_U_33
_atom_site_aniso_U_23
_atom_site_aniso_U_13
_atom_site_aniso_U_12
Ca1 0.0090(9) 0.0098(9) 0.0088(9) 0.000 0.000 0.000
Na1 0.0090(9) 0.0098(9) 0.0088(9) 0.000 0.000 0.000
Na2 0.022(2) 0.022(2) 0.073(6) 0.000 0.000 0.000
U1 0.00894(17) 0.00894(17) 0.0083(2) 0.000 0.000 0.000
Si1 0.0117(5) 0.0114(6) 0.0135(5) 0.0027(5) 0.0039(4) -0.0005(4)
O1 0.0144(16) 0.0176(16) 0.0278(18) 0.0059(15) 0.0089(14) 0.0003(13)
O2 0.0143(17) 0.0171(18) 0.031(2) 0.0018(15) -0.0025(14) 0.0004(12)
O3 0.037(3) 0.033(3) 0.018(3) 0.000 0.000 0.005(3)

loop_
_atom_type_symbol
_atom_type_description
_atom_type_scat_dispersion_real
_atom_type_scat_dispersion_imag
_atom_type_scat_source
O O 0.0106 0.0060 'International Tables Vol C Tables 4.2.6.8 and 6.1.1.4'
Na Na 0.0362 0.0249 'International Tables Vol C Tables 4.2.6.8 and 6.1.1.4'
Si Si 0.0817 0.0704 'International Tables Vol C Tables 4.2.6.8 and 6.1.1.4'
Ca Ca 0.2262 0.3064 'International Tables Vol C Tables 4.2.6.8 and 6.1.1.4'
U U -9.6767 9.6646 'International Tables Vol C Tables 4.2.6.8 and 6.1.1.4'

loop_
_geom_angle_atom_site_label_1
_geom_angle_atom_site_label_2
_geom_angle_atom_site_label_3
_geom_angle
_geom_angle_site_symmetry_1
_geom_angle_site_symmetry_3
O1 Ca1 O1 142.64(18) . 6_565
O1 Ca1 O1 76.04(17) . 5
O1 Ca1 O1 116.51(17) 6_565 5
O1 Ca1 O1 116.51(17) . 2_565
O1 Ca1 O1 76.04(17) 6_565 2_565
O1 Ca1 O1 142.64(18) 5 2_565
O1 Ca1 O2 76.47(12) . 3
O1 Ca1 O2 133.65(12) 6_565 3
O1 Ca1 O2 92.08(13) 5 3
O1 Ca1 O2 60.49(12) 2_565 3
O1 Ca1 O2 92.08(13) . 7
O1 Ca1 O2 60.49(12) 6_565 7
O1 Ca1 O2 76.47(12) 5 7
O1 Ca1 O2 133.65(12) 2_565 7
O2 Ca1 O2 165.58(16) 3 7
O1 Ca1 O2 133.65(12) . 8_565
O1 Ca1 O2 76.47(12) 6_565 8_565
O1 Ca1 O2 60.49(12) 5 8_565
O1 Ca1 O2 92.08(13) 2_565 8_565
O2 Ca1 O2 89.14(17) 3 8_565
O2 Ca1 O2 92.66(17) 7 8_565
O1 Ca1 O2 60.49(12) . 4_565
O1 Ca1 O2 92.08(13) 6_565 4_565
O1 Ca1 O2 133.65(12) 5 4_565
O1 Ca1 O2 76.47(12) 2_565 4_565
O2 Ca1 O2 92.66(17) 3 4_565
O2 Ca1 O2 89.14(17) 7 4_565
O2 Ca1 O2 165.58(16) 8_565 4_565
O1 Ca1 Si1 118.95(9) . 6_565
O1 Ca1 Si1 29.21(9) 6_565 6_565
O1 Ca1 Si1 98.77(9) 5 6_565
O1 Ca1 Si1 103.66(9) 2_565 6_565
O2 Ca1 Si1 162.86(9) 3 6_565
O2 Ca1 Si1 31.33(8) 7 6_565
O2 Ca1 Si1 84.78(9) 8_565 6_565
O2 Ca1 Si1 89.41(9) 4_565 6_565
O1 Ca1 Si1 98.77(9) . 2_565
O1 Ca1 Si1 103.66(9) 6_565 2_565
O1 Ca1 Si1 118.95(9) 5 2_565
O1 Ca1 Si1 29.21(9) 2_565 2_565
O2 Ca1 Si1 31.33(8) 3 2_565
O2 Ca1 Si1 162.86(9) 7 2_565
O2 Ca1 Si1 89.41(9) 8_565 2_565
O2 Ca1 Si1 84.78(9) 4_565 2_565
Si1 Ca1 Si1 132.33(5) 6_565 2_565
O1 Ca1 Si1 103.66(9) . 5
O1 Ca1 Si1 98.77(9) 6_565 5
O1 Ca1 Si1 29.21(9) 5 5
O1 Ca1 Si1 118.95(9) 2_565 5
O2 Ca1 Si1 89.41(9) 3 5
O2 Ca1 Si1 84.78(9) 7 5
O2 Ca1 Si1 31.33(8) 8_565 5
O2 Ca1 Si1 162.86(9) 4_565 5
Si1 Ca1 Si1 93.61(5) 6_565 5
Si1 Ca1 Si1 105.28(5) 2_565 5
O1 Ca1 Si1 29.21(9) . .
O1 Ca1 Si1 118.95(9) 6_565 .
O1 Ca1 Si1 103.66(9) 5 .
O1 Ca1 Si1 98.77(9) 2_565 .
O2 Ca1 Si1 84.78(9) 3 .
O2 Ca1 Si1 89.41(9) 7 .
O2 Ca1 Si1 162.86(9) 8_565 .
O2 Ca1 Si1 31.33(8) 4_565 .
Si1 Ca1 Si1 105.28(5) 6_565 .
Si1 Ca1 Si1 93.61(5) 2_565 .
Si1 Ca1 Si1 132.33(5) 5 .
O3 Na2 O3 180.00(17) . 9
O3 Na2 O3 90.0 . 11
O3 Na2 O3 90.0 9 11
O3 Na2 O3 90.0 . 3
O3 Na2 O3 90.0 9 3
O3 Na2 O3 180.0(3) 11 3
O3 Na2 O1 127.60(7) . 9
O3 Na2 O1 52.40(7) 9 9
O3 Na2 O1 81.51(11) 11 9
O3 Na2 O1 98.49(11) 3 9
O3 Na2 O1 98.49(11) . 12
O3 Na2 O1 81.51(11) 9 12
O3 Na2 O1 127.60(7) 11 12
O3 Na2 O1 52.40(7) 3 12
O1 Na2 O1 52.71(8) 9 12
O3 Na2 O1 81.51(11) . 4
O3 Na2 O1 98.49(11) 9 4
O3 Na2 O1 52.40(7) 11 4
O3 Na2 O1 127.60(7) 3 4
O1 Na2 O1 127.29(8) 9 4
O1 Na2 O1 180.00(16) 12 4
O3 Na2 O1 81.51(11) . 11
O3 Na2 O1 98.49(11) 9 11
O3 Na2 O1 52.40(7) 11 11
O3 Na2 O1 127.60(7) 3 11
O1 Na2 O1 52.71(8) 9 11
O1 Na2 O1 77.77(13) 12 11
O1 Na2 O1 102.23(13) 4 11
O3 Na2 O1 98.49(11) . 3
O3 Na2 O1 81.51(11) 9 3
O3 Na2 O1 127.60(7) 11 3
O3 Na2 O1 52.40(7) 3 3
O1 Na2 O1 127.29(8) 9 3
O1 Na2 O1 102.23(13) 12 3
O1 Na2 O1 77.77(13) 4 3
O1 Na2 O1 180.00(19) 11 3
O3 Na2 O1 52.40(7) . 10
O3 Na2 O1 127.60(7) 9 10
O3 Na2 O1 98.49(11) 11 10
O3 Na2 O1 81.51(11) 3 10
O1 Na2 O1 77.77(13) 9 10
O1 Na2 O1 52.71(8) 12 10
O1 Na2 O1 127.29(8) 4 10
O1 Na2 O1 52.71(8) 11 10
O1 Na2 O1 127.29(8) 3 10
O3 Na2 O1 127.60(7) . 2
O3 Na2 O1 52.40(7) 9 2
O3 Na2 O1 81.51(11) 11 2
O3 Na2 O1 98.49(11) 3 2
O1 Na2 O1 102.23(13) 9 2
O1 Na2 O1 127.29(8) 12 2
O1 Na2 O1 52.71(8) 4 2
O1 Na2 O1 127.29(8) 11 2
O1 Na2 O1 52.71(8) 3 2
O1 Na2 O1 180.00(15) 10 2
O3 Na2 O1 52.40(7) . .
O3 Na2 O1 127.60(7) 9 .
O3 Na2 O1 98.49(11) 11 .
O3 Na2 O1 81.51(11) 3 .
O1 Na2 O1 180.00(8) 9 .
O1 Na2 O1 127.29(8) 12 .
O1 Na2 O1 52.71(8) 4 .
O1 Na2 O1 127.29(8) 11 .
O1 Na2 O1 52.71(8) 3 .
O1 Na2 O1 102.23(13) 10 .
O1 Na2 O1 77.77(13) 2 .
O3 Na2 Si1 153.15(2) . 9
O3 Na2 Si1 26.85(2) 9 9
O3 Na2 Si1 91.41(13) 11 9
O3 Na2 Si1 88.59(13) 3 9
O1 Na2 Si1 26.90(7) 9 9
O1 Na2 Si1 60.15(7) 12 9
O1 Na2 Si1 119.85(7) 4 9
O1 Na2 Si1 78.21(7) 11 9
O1 Na2 Si1 101.79(7) 3 9
O1 Na2 Si1 100.94(7) 10 9
O1 Na2 Si1 79.06(7) 2 9
O1 Na2 Si1 153.10(7) . 9
O3 Na2 Si1 26.85(2) . 10
O3 Na2 Si1 153.15(2) 9 10
O3 Na2 Si1 88.59(13) 11 10
O3 Na2 Si1 91.41(13) 3 10
O1 Na2 Si1 100.94(7) 9 10
O1 Na2 Si1 78.21(7) 12 10
O1 Na2 Si1 101.79(7) 4 10
O1 Na2 Si1 60.15(7) 11 10
O1 Na2 Si1 119.85(7) 3 10
O1 Na2 Si1 26.90(7) 10 10
O1 Na2 Si1 153.10(7) 2 10
O1 Na2 Si1 79.06(7) . 10
Si1 Na2 Si1 126.40(4) 9 10
O3 Na2 Si1 153.15(2) . 2
O3 Na2 Si1 26.85(2) 9 2
O3 Na2 Si1 91.41(13) 11 2
O3 Na2 Si1 88.59(13) 3 2
O1 Na2 Si1 79.06(7) 9 2
O1 Na2 Si1 101.79(7) 12 2
O1 Na2 Si1 78.21(7) 4 2
O1 Na2 Si1 119.85(7) 11 2
O1 Na2 Si1 60.15(7) 3 2
O1 Na2 Si1 153.10(7) 10 2
O1 Na2 Si1 26.90(7) 2 2
O1 Na2 Si1 100.94(7) . 2
Si1 Na2 Si1 53.60(4) 9 2
Si1 Na2 Si1 180.00(5) 10 2
O3 Na2 Si1 88.59(13) . 12
O3 Na2 Si1 91.41(13) 9 12
O3 Na2 Si1 153.15(2) 11 12
O3 Na2 Si1 26.85(2) 3 12
O1 Na2 Si1 78.21(7) 9 12
O1 Na2 Si1 26.90(7) 12 12
O1 Na2 Si1 153.10(7) 4 12
O1 Na2 Si1 100.94(7) 11 12
O1 Na2 Si1 79.06(7) 3 12
O1 Na2 Si1 60.15(7) 10 12
O1 Na2 Si1 119.85(7) 2 12
O1 Na2 Si1 101.79(7) . 12
Si1 Na2 Si1 78.269(18) 9 12
Si1 Na2 Si1 78.269(18) 10 12
Si1 Na2 Si1 101.731(18) 2 12
O1 U1 O1 142.80(18) 2 7
O1 U1 O1 73.25(9) 2 3
O1 U1 O1 141.86(18) 7 3
O1 U1 O1 141.86(18) 2 5
O1 U1 O1 73.25(9) 7 5
O1 U1 O1 77.28(19) 3 5
O1 U1 O1 77.28(19) 2 8
O1 U1 O1 115.06(19) 7 8
O1 U1 O1 77.87(18) 3 8
O1 U1 O1 73.25(9) 5 8
O1 U1 O1 77.87(18) 2 6
O1 U1 O1 73.25(9) 7 6
O1 U1 O1 142.80(18) 3 6
O1 U1 O1 115.06(19) 5 6
O1 U1 O1 73.25(9) 8 6
O1 U1 O1 73.25(9) 2 4
O1 U1 O1 77.87(18) 7 4
O1 U1 O1 115.06(19) 3 4
O1 U1 O1 142.80(18) 5 4
O1 U1 O1 141.86(18) 8 4
O1 U1 O1 77.28(19) 6 4
O1 U1 O1 115.06(19) 2 .
O1 U1 O1 77.28(19) 7 .
O1 U1 O1 73.25(9) 3 .
O1 U1 O1 77.87(18) 5 .
O1 U1 O1 142.80(18) 8 .
O1 U1 O1 141.86(18) 6 .
O1 U1 O1 73.25(9) 4 .
O1 U1 Ca1 38.94(9) 2 1_545
O1 U1 Ca1 109.07(9) 7 1_545
O1 U1 Ca1 109.07(9) 3 1_545
O1 U1 Ca1 141.06(9) 5 1_545
O1 U1 Ca1 70.93(9) 8 1_545
O1 U1 Ca1 38.94(9) 6 1_545
O1 U1 Ca1 70.93(9) 4 1_545
O1 U1 Ca1 141.06(9) . 1_545
O1 U1 Na1 70.93(9) 2 3
O1 U1 Na1 141.06(9) 7 3
O1 U1 Na1 38.94(9) 3 3
O1 U1 Na1 70.93(9) 5 3
O1 U1 Na1 38.94(9) 8 3
O1 U1 Na1 109.07(9) 6 3
O1 U1 Na1 141.06(9) 4 3
O1 U1 Na1 109.07(9) . 3
Ca1 U1 Na1 90.0 1_545 3
O1 U1 Na1 109.07(9) 2 3_655
O1 U1 Na1 38.94(9) 7 3_655
O1 U1 Na1 141.06(9) 3 3_655
O1 U1 Na1 109.07(9) 5 3_655
O1 U1 Na1 141.06(9) 8 3_655
O1 U1 Na1 70.93(9) 6 3_655
O1 U1 Na1 38.94(9) 4 3_655
O1 U1 Na1 70.93(9) . 3_655
Ca1 U1 Na1 90.0 1_545 3_655
Na1 U1 Na1 180.0 3 3_655
O1 Si1 O2 114.3(2) . .
O1 Si1 O3 110.4(3) . .
O2 Si1 O3 108.0(3) . .
O1 Si1 O2 105.2(2) . 4_565
O2 Si1 O2 108.3(3) . 4_565
O3 Si1 O2 110.6(3) . 4_565
O1 Si1 Ca1 48.04(14) . .
O2 Si1 Ca1 123.91(15) . .
O3 Si1 Ca1 128.0(2) . .
O2 Si1 Ca1 57.24(14) 4_565 .
O1 Si1 Na2 65.23(15) . .
O2 Si1 Na2 110.41(16) . .
O3 Si1 Na2 49.1(2) . .
O2 Si1 Na2 140.48(16) 4_565 .
Ca1 Si1 Na2 105.06(4) . .
Si1 O1 U1 147.8(2) . .
Si1 O1 Ca1 102.74(19) . .
U1 O1 Ca1 103.04(13) . .
Si1 O1 Na2 87.87(16) . .
U1 O1 Na2 83.58(11) . .
Ca1 O1 Na2 141.97(15) . .
Si1 O2 Si1 148.4(3) . 3_655
Si1 O2 Na1 120.16(19) . 3_655
Si1 O2 Na1 91.43(17) 3_655 3_655
Si1 O2 Ca1 120.16(19) . 3_655
Si1 O2 Ca1 91.43(17) 3_655 3_655
Na1 O2 Ca1 0.0 3_655 3_655
Si1 O2 Na2 49.07(12) . .
Si1 O2 Na2 133.47(18) 3_655 .
Na1 O2 Na2 95.18(10) 3_655 .
Ca1 O2 Na2 95.18(10) 3_655 .
Si1 O3 Si1 151.2(5) . 10
Si1 O3 Na2 104.1(2) . .
Si1 O3 Na2 104.1(2) 10 .

loop_
_geom_bond_atom_site_label_1
_geom_bond_atom_site_label_2
_geom_bond_distance
_geom_bond_site_symmetry_2
Ca1 O1 2.399(4) .
Ca1 O1 2.399(4) 6_565
Ca1 O1 2.399(4) 5
Ca1 O1 2.399(4) 2_565
Ca1 O2 2.647(4) 3
Ca1 O2 2.647(4) 7
Ca1 O2 2.647(4) 8_565
Ca1 O2 2.647(4) 4_565
Ca1 Si1 3.1467(14) 6_565
Ca1 Si1 3.1467(14) 2_565
Ca1 Si1 3.1467(14) 5
Ca1 Si1 3.1467(14) .
Na2 O3 2.710(7) .
Na2 O3 2.710(7) 9
Na2 O3 2.710(7) 11
Na2 O3 2.710(7) 3
Na2 O1 3.160(4) 9
Na2 O1 3.160(4) 12
Na2 O1 3.160(4) 4
Na2 O1 3.160(4) 11
Na2 O1 3.160(4) 3
Na2 O1 3.160(4) 10
Na2 O1 3.160(4) 2
Na2 O1 3.160(4) .
Na2 Si1 3.4778(15) 9
Na2 Si1 3.4778(15) 10
Na2 Si1 3.4778(15) 2
Na2 Si1 3.4778(15) 12
U1 O1 2.351(4) 2
U1 O1 2.351(4) 7
U1 O1 2.351(4) 3
U1 O1 2.351(4) 5
U1 O1 2.351(4) 8
U1 O1 2.351(4) 6
U1 O1 2.351(4) 4
U1 O1 2.351(4) .
U1 Ca1 3.7190(8) 1_545
U1 Na1 3.7190(8) 3
U1 Na1 3.7190(8) 3_655
Si1 O1 1.575(4) .
Si1 O2 1.614(4) .
Si1 O3 1.619(2) .
Si1 O2 1.637(4) 4_565
O2 Si1 1.637(4) 3_655
O2 Na1 2.647(4) 3_655
O2 Ca1 2.647(4) 3_655
O3 Si1 1.619(2) 10
